data_7706612
loop_
_publ_author_name
'Zhang, Jianfeng'
'Wenzel, Marco'
'Schnaars, Kathleen'
'Hennersdorf, Felix'
'Schwedtmann, Kai'
'M\"arz, Juliane'
'Rossberg, Andr\'e'
'Kaden, Peter'
'Kraus, Florian'
'Stumpf, Thorsten'
'Weigand, Jan J.'

_publ_section_title
;
 Coordination of trivalent lanthanum and cerium, and tetravalent cerium
 and actinides (An = Th(IV), U(IV), Np(IV)) by a 4-phosphoryl
 1<i>H</i>-pyrazol-5-olate ligand in solution and the solid state.
;
_journal_issue 10
_journal_name_full 'Dalton transactions (Cambridge, England : 2003)'
_journal_page_first 3550
_journal_page_last 3558
_journal_paper_doi 10.1039/d1dt00365h
_journal_volume 50
_journal_year 2021
_chemical_formula_moiety 'C68 H97 La N8 O16 P4, 0.75(C8 H12 N4), 3(H2 O)'
_chemical_formula_sum 'C74 H112 La N11 O19 P4'
_chemical_formula_weight 1722.53
_space_group_crystal_system tetragonal
_space_group_IT_number 85
_space_group_name_Hall '-P 4a'
_space_group_name_H-M_alt 'P 4/n :2'
_atom_sites_solution_hydrogens mixed
_atom_sites_solution_primary dual
_audit_creation_date 2021-02-06
_audit_creation_method
;
Olex2 1.2
(compiled 2018.05.29 svn.r3508 for OlexSys, GUI svn.r5506)
;
_audit_update_record
;
2021-02-06 deposited with the CCDC.	2021-02-12 downloaded from the CCDC.
;
_cell_angle_alpha 90
_cell_angle_beta 90
_cell_angle_gamma 90
_cell_formula_units_Z 2
_cell_length_a 17.80376(5)
_cell_length_b 17.80376(5)
_cell_length_c 13.75097(7)
_cell_measurement_reflns_used 31995
_cell_measurement_temperature 100.0(3)
_cell_measurement_theta_max 76.5650
_cell_measurement_theta_min 3.5020
_cell_volume 4358.70(3)
_computing_cell_refinement 'CrysAlisPro 1.171.38.43 (Rigaku OD, 2015)'
_computing_data_collection 'CrysAlisPro 1.171.38.43 (Rigaku OD, 2015)'
_computing_data_reduction 'CrysAlisPro 1.171.38.43 (Rigaku OD, 2015)'
_computing_molecular_graphics 'Olex2 (Dolomanov et al., 2009)'
_computing_publication_material 'Olex2 (Dolomanov et al., 2009)'
_computing_structure_refinement 'ShelXL (Sheldrick, 2015)'
_computing_structure_solution 'ShelXT (Sheldrick, 2015)'
_diffrn_ambient_environment N~2~
_diffrn_ambient_temperature 100.0(3)
_diffrn_detector 'CCD plate'
_diffrn_detector_area_resol_mean 10.5700
_diffrn_detector_type AtlasS2
_diffrn_measured_fraction_theta_full 1.000
_diffrn_measured_fraction_theta_max 0.998
_diffrn_measurement_details
;
List of Runs (angles in degrees, time in seconds):

  # Type    Start    End  Width  t~exp~   \w     \q     \k     \f   Frames
#--------------------------------------------------------------------------
  1  \w    -61.00  32.00   0.50    0.50    --  -38.50  57.00  60.00  186
  2  \w    -60.00 -33.00   0.50    0.50    --  -38.50  77.00-180.00   54
  3  \w    -15.00  26.00   0.50    0.50    --  -38.50  77.00-180.00   82
  4  \w     20.00  83.00   0.50    0.50    --   42.75  38.00-180.00  126
  5  \w     41.00  75.00   0.50    2.00    --  111.00 -45.00 -90.00   68
  6  \w     94.00 123.00   0.50    2.00    --  111.00 -45.00 -90.00   58
  7  \w    109.00 136.00   0.50    2.00    --  111.00 -77.00   0.00   54
  8  \w     96.00 121.00   0.50    2.00    --  111.00-125.00  30.00   50
  9  \w     78.00 105.00   0.50    2.00    --  111.00-125.00   0.00   54
 10  \w     64.00 101.00   0.50    2.00    --  111.00 -94.00  30.00   74
 11  \w     56.00  83.00   0.50    2.00    --  111.00-125.00  30.00   54
 12  \w     52.00  79.00   0.50    2.00    --  111.00-125.00  60.00   54
 13  \w     72.00 121.00   0.50    2.00    --  111.00-125.00 120.00   98
 14  \w     41.00 135.00   0.50    2.00    --  111.00 -45.00  30.00  188
 15  \w     61.00  88.00   0.50    2.00    --  111.00 -94.00-120.00   54
 16  \w     73.00 120.00   0.50    2.00    --  111.00-125.00-120.00   94
 17  \w     62.00  89.00   0.50    2.00    --  111.00 -61.00-150.00   54
 18  \w     53.00 115.00   0.50    2.00    --  111.00-125.00-180.00  124
 19  \w     53.00 121.00   0.50    2.00    --  111.00-125.00 -60.00  136
 20  \w     38.00  97.00   0.50    0.50    --   42.75-125.00-180.00  118
 21  \w     36.00  77.00   0.50    0.50    --   42.75-125.00 -90.00   82
 22  \w     37.00  84.00   0.50    2.00    --  111.00 -94.00-180.00   94
 23  \w     35.00 153.00   0.50    2.00    --  111.00 -15.00-120.00  236
 24  \w     39.00 107.00   0.50    2.00    --  111.00-125.00 -30.00  136
 25  \w     39.00  92.00   0.50    2.00    --  111.00 -94.00   0.00  106
 26  \w     31.00 154.00   0.50    2.00    --  111.00 -15.00   0.00  246
 27  \w     40.00 135.00   0.50    2.00    --  111.00 -45.00 150.00  190
 28  \w     30.00 109.00   0.50    2.00    --  111.00 -94.00  60.00  158
 29  \w     31.00 156.00   0.50    2.00    --  111.00 -15.00 120.00  250
 30  \w   -109.00 -12.00   0.50    0.50    --  -38.50 -57.00 -90.00  194
;
_diffrn_measurement_device 'four-circle diffractometer'
_diffrn_measurement_device_type 'SuperNova, Dual, Cu at zero, AtlasS2'
_diffrn_measurement_method '\w scans'
_diffrn_orient_matrix_type 'CrysAlisPro convention (1999,Acta A55,543-557)'
_diffrn_orient_matrix_UB_11 -0.0047782000
_diffrn_orient_matrix_UB_12 0.0270919000
_diffrn_orient_matrix_UB_13 0.1062664000
_diffrn_orient_matrix_UB_21 -0.0732933000
_diffrn_orient_matrix_UB_22 0.0423285000
_diffrn_orient_matrix_UB_23 -0.0235624000
_diffrn_orient_matrix_UB_31 -0.0459099000
_diffrn_orient_matrix_UB_32 -0.0702628000
_diffrn_orient_matrix_UB_33 0.0268405000
_diffrn_radiation_monochromator mirror
_diffrn_radiation_probe x-ray
_diffrn_radiation_type CuK\a
_diffrn_radiation_wavelength 1.54184
_diffrn_reflns_av_R_equivalents 0.0249
_diffrn_reflns_av_unetI/netI 0.0109
_diffrn_reflns_Laue_measured_fraction_full 1.000
_diffrn_reflns_Laue_measured_fraction_max 0.998
_diffrn_reflns_limit_h_max 20
_diffrn_reflns_limit_h_min -22
_diffrn_reflns_limit_k_max 15
_diffrn_reflns_limit_k_min -22
_diffrn_reflns_limit_l_max 17
_diffrn_reflns_limit_l_min -16
_diffrn_reflns_number 48464
_diffrn_reflns_point_group_measured_fraction_full 1.000
_diffrn_reflns_point_group_measured_fraction_max 0.998
_diffrn_reflns_theta_full 67.684
_diffrn_reflns_theta_max 76.693
_diffrn_reflns_theta_min 3.214
_diffrn_source 'micro-focus sealed X-ray tube'
_diffrn_source_type 'SuperNova (Cu) X-ray Source'
_exptl_absorpt_coefficient_mu 5.058
_exptl_absorpt_correction_T_max 0.630
_exptl_absorpt_correction_T_min 0.353
_exptl_absorpt_correction_type gaussian
_exptl_absorpt_process_details
;
CrysAlisPro 1.171.38.43 (Rigaku Oxford Diffraction, 2015)
Numerical absorption correction based on gaussian integration over
			a multifaceted crystal model
Empirical absorption correction using spherical harmonics,
 implemented in SCALE3 ABSPACK scaling algorithm.
;
_exptl_crystal_colour colourless
_exptl_crystal_colour_primary colourless
_exptl_crystal_density_diffrn 1.312
_exptl_crystal_description block
_exptl_crystal_F_000 1804
_exptl_crystal_size_max 0.257
_exptl_crystal_size_mid 0.154
_exptl_crystal_size_min 0.104
_refine_diff_density_max 0.224
_refine_diff_density_min -0.523
_refine_diff_density_rms 0.044
_refine_ls_extinction_method none
_refine_ls_goodness_of_fit_ref 1.079
_refine_ls_hydrogen_treatment mixed
_refine_ls_matrix_type full
_refine_ls_number_parameters 327
_refine_ls_number_reflns 4588
_refine_ls_number_restraints 18
_refine_ls_restrained_S_all 1.079
_refine_ls_R_factor_all 0.0197
_refine_ls_R_factor_gt 0.0196
_refine_ls_shift/su_max 0.002
_refine_ls_shift/su_mean 0.000
_refine_ls_structure_factor_coef Fsqd
_refine_ls_weighting_details 'w=1/[\s^2^(Fo^2^)+(0.0326P)^2^+1.2051P] where P=(Fo^2^+2Fc^2^)/3'
_refine_ls_weighting_scheme calc
_refine_ls_wR_factor_gt 0.0526
_refine_ls_wR_factor_ref 0.0527
_reflns_Friedel_coverage 0.000
_reflns_number_gt 4556
_reflns_number_total 4588
_reflns_threshold_expression 'I > 2\s(I)'
_cod_data_source_file d1dt00365h2.cif
_cod_data_source_block 3
_cod_depositor_comments 'Adding full bibliography for 7706609--7706617.cif.'
_cod_original_sg_symbol_H-M 'P 4/n'
_cod_database_code 7706612
_shelx_shelxl_version_number 2016/6
_chemical_oxdiff_formula 'C156 H192 La2 N22 O40 P8 '
_shelx_space_group_comment
;
The symmetry employed for this shelxl refinement is uniquely defined
by the following loop, which should always be used as a source of
symmetry information in preference to the above space-group names.
They are only intended as comments.
;
_reflns_odcompleteness_completeness 100.00
_reflns_odcompleteness_iscentric 1
_reflns_odcompleteness_theta 66.97
_olex2_refinement_description
;
1. Fixed Uiso
 At 1.2 times of:
  All C(H) groups
 At 1.5 times of:
  All C(H,H,H) groups, All N(H,H,H,H) groups, All O(H,H) groups
2. Restrained distances
 H5AA-N2
 2.1 with sigma of 0.02
 O5A-H5AB
 0.85 with sigma of 0.01
 H14A-O5B_$1
 -2 with sigma of 0.02
 H2-O5A
 1.96 with sigma of 0.01
 C18-H18C = C18-H18B = C18-H18A = N2-H2
 0.96 with sigma of 0.001
 H18C-H18B \\sim H18B-H18A \\sim H18C-H18A
 with sigma of 0.01
3. Same fragment restrains
{C23, C22, N5} sigma for 1-2: 0.02, 1-3: 0.02
{C21, C20, N4} sigma for 1-2: 0.02, 1-3: 0.02
as
{C18, C19, N3}
4. Others
 Fixed Sof: H18A(0.25) H18B(0.25) H18C(0.25) H2(0.25) N4(0.25) C20(0.25)
 C21(0.25) H21A(0.25) H21B(0.25) H21C(0.25) C22(0.25) C23(0.25) H23A(0.25)
 H23B(0.25) H23C(0.25) N5(0.25) O5B(0.25) H5BA(0.25) H5BB(0.25) O5A(0.5)
 H5AA(0.5) H5AB(0.5)
5.a Free rotating group:
 O5B(H5BA,H5BB), O5A(H5AA,H5AB)
5.b Ternary CH refined with riding coordinates:
 C12(H12), C15(H15)
5.c Aromatic/amide H refined with riding coordinates:
 C6(H6), C7(H7), C9(H9), C10(H10)
5.d Idealised Me refined as rotating group:
 C4(H4A,H4B,H4C), C11(H11A,H11B,H11C), C13(H13A,H13B,H13C), C14(H14A,H14B,
 H14C), C16(H16A,H16B,H16C), C17(H17A,H17B,H17C), C21(H21A,H21B,H21C), C23(H23A,
 H23B,H23C)
;
_olex2_submission_special_instructions 'No special instructions were received'
_oxdiff_exptl_absorpt_empirical_details
;
Empirical correction (ABSPACK) includes:
- Absorption correction using spherical harmonics
- Frame scaling
;
_oxdiff_exptl_absorpt_empirical_full_max 1.267
_oxdiff_exptl_absorpt_empirical_full_min 0.772

loop_
_space_group_symop_operation_xyz
'x, y, z'
'-x+1/2, -y+1/2, z'
'-y+1/2, x, z'
'y, -x+1/2, z'
'-x, -y, -z'
'x-1/2, y-1/2, -z'
'y-1/2, -x, -z'
'-y, x-1/2, -z'

loop_
_atom_site_label
_atom_site_type_symbol
_atom_site_fract_x
_atom_site_fract_y
_atom_site_fract_z
_atom_site_U_iso_or_equiv
_atom_site_adp_type
_atom_site_occupancy
_atom_site_site_symmetry_order
_atom_site_calc_flag
_atom_site_refinement_flags_posn
_atom_site_refinement_flags_adp
_atom_site_refinement_flags_occupancy
_atom_site_disorder_assembly
_atom_site_disorder_group
La1 La 0.750000 0.750000 0.62375(2) 0.01468(5) Uani 1 4 d S T P . .
P1 P 0.65372(2) 0.57742(2) 0.71935(2) 0.01885(7) Uani 1 1 d . . . . .
O1 O 0.74688(6) 0.63439(5) 0.52581(7) 0.0259(2) Uani 1 1 d . . . . .
O2 O 0.67129(5) 0.65897(5) 0.71923(6) 0.02121(18) Uani 1 1 d . . . . .
O3 O 0.69068(5) 0.53035(5) 0.80327(7) 0.02537(19) Uani 1 1 d . . . . .
O4 O 0.56740(5) 0.56230(5) 0.73852(7) 0.02258(18) Uani 1 1 d . . . . .
N1 N 0.73880(6) 0.51151(6) 0.47155(8) 0.0219(2) Uani 1 1 d . . . . .
N2 N 0.70860(6) 0.44337(6) 0.50168(9) 0.0255(2) Uani 1 1 d D . . . .
C1 C 0.72470(7) 0.56782(7) 0.53808(9) 0.0198(2) Uani 1 1 d . . . . .
C2 C 0.68347(7) 0.53284(7) 0.61379(9) 0.0206(2) Uani 1 1 d . . . . .
C3 C 0.67610(7) 0.45687(7) 0.58663(11) 0.0246(3) Uani 1 1 d . . . . .
C4 C 0.63825(9) 0.39570(8) 0.64179(13) 0.0357(3) Uani 1 1 d . . . . .
H4A H 0.585995 0.407602 0.649473 0.054 Uiso 1 1 calc GR . . . .
H4B H 0.661186 0.390754 0.704645 0.054 Uiso 1 1 calc GR . . . .
H4C H 0.643158 0.349289 0.606818 0.054 Uiso 1 1 calc GR . . . .
C5 C 0.77501(8) 0.51842(8) 0.38016(9) 0.0214(3) Uani 1 1 d . . . . .
C6 C 0.83504(8) 0.56827(8) 0.36964(10) 0.0256(3) Uani 1 1 d . . . . .
H6 H 0.850674 0.597618 0.421801 0.031 Uiso 1 1 calc R . . . .
C7 C 0.87110(8) 0.57347(8) 0.28035(10) 0.0286(3) Uani 1 1 d . . . . .
H7 H 0.910586 0.607209 0.273104 0.034 Uiso 1 1 calc R . . . .
C8 C 0.84969(8) 0.52957(8) 0.20157(10) 0.0300(3) Uani 1 1 d . . . . .
C9 C 0.78929(9) 0.48116(9) 0.21344(10) 0.0304(3) Uani 1 1 d . . . . .
H9 H 0.773774 0.451785 0.161250 0.037 Uiso 1 1 calc R . . . .
C10 C 0.75142(8) 0.47558(8) 0.30165(10) 0.0255(3) Uani 1 1 d . . . . .
H10 H 0.710591 0.443362 0.307922 0.031 Uiso 1 1 calc R . . . .
C11 C 0.89215(11) 0.53435(12) 0.10670(12) 0.0456(4) Uani 1 1 d . . . . .
H11A H 0.889648 0.584762 0.082144 0.068 Uiso 1 1 calc GR . . . .
H11B H 0.870101 0.500569 0.060376 0.068 Uiso 1 1 calc GR . . . .
H11C H 0.943681 0.520753 0.117282 0.068 Uiso 1 1 calc GR . . . .
C12 C 0.67677(9) 0.54941(9) 0.90563(11) 0.0326(3) Uani 1 1 d . . . . .
H12 H 0.628409 0.575299 0.911606 0.039 Uiso 1 1 calc R . . . .
C13 C 0.73899(10) 0.60031(11) 0.93976(13) 0.0460(4) Uani 1 1 d . . . . .
H13A H 0.786349 0.575096 0.932753 0.069 Uiso 1 1 calc GR . . . .
H13B H 0.731164 0.612906 1.006884 0.069 Uiso 1 1 calc GR . . . .
H13C H 0.739131 0.645365 0.901412 0.069 Uiso 1 1 calc GR . . . .
C14 C 0.67374(12) 0.47568(12) 0.95929(14) 0.0516(5) Uani 1 1 d . . . . .
H14A H 0.633197 0.445842 0.934253 0.077 Uiso 1 1 calc DGR . . . .
H14B H 0.665802 0.484895 1.027303 0.077 Uiso 1 1 calc GR . . . .
H14C H 0.720282 0.449314 0.950496 0.077 Uiso 1 1 calc GR . . . .
C15 C 0.50989(8) 0.61045(8) 0.69477(13) 0.0329(3) Uani 1 1 d . . . . .
H15 H 0.531459 0.659837 0.680263 0.039 Uiso 1 1 calc R . . . .
C16 C 0.48307(10) 0.57423(14) 0.60176(14) 0.0525(5) Uani 1 1 d . . . . .
H16A H 0.524882 0.567334 0.558586 0.079 Uiso 1 1 calc GR . . . .
H16B H 0.446369 0.605968 0.571308 0.079 Uiso 1 1 calc GR . . . .
H16C H 0.460917 0.526362 0.616245 0.079 Uiso 1 1 calc GR . . . .
C17 C 0.44853(9) 0.61876(11) 0.76944(14) 0.0453(4) Uani 1 1 d . . . . .
H17A H 0.427170 0.570406 0.783187 0.068 Uiso 1 1 calc GR . . . .
H17B H 0.410215 0.651536 0.744697 0.068 Uiso 1 1 calc GR . . . .
H17C H 0.469113 0.639647 0.828033 0.068 Uiso 1 1 calc GR . . . .
C18 C 0.750000 0.750000 0.3196(2) 0.0356(6) Uani 1 4 d DS T P . .
C19 C 0.750000 0.750000 0.2160(3) 0.0687(13) Uani 1 4 d DS T P . .
N3 N 0.750000 0.750000 0.1347(4) 0.178(4) Uani 1 4 d DS T P . .
H18A H 0.6984(14) 0.759(4) 0.336(8) 0.267 Uiso 0.25 1 d DR . . A -1
H18B H 0.782(3) 0.7898(19) 0.342(6) 0.267 Uiso 0.25 1 d DR . . B -1
H18C H 0.766(4) 0.7020(15) 0.343(6) 0.267 Uiso 0.25 1 d DR . . C -1
H2 H 0.722(6) 0.3945(19) 0.478(6) 0.267 Uiso 0.25 1 d DR . . D 2
N4 N 0.6678(6) 0.3079(5) 0.0565(8) 0.091(3) Uani 0.25 1 d D . . E -1
C20 C 0.7083(7) 0.2821(5) 0.1102(8) 0.062(3) Uani 0.25 1 d D . . E -1
C21 C 0.760(2) 0.247(4) 0.1745(9) 0.055(6) Uani 0.25 1 d D . . E -1
H21A H 0.764139 0.194778 0.158462 0.083 Uiso 0.25 1 calc GR . . E -1
H21B H 0.742395 0.252229 0.240141 0.083 Uiso 0.25 1 calc GR . . E -1
H21C H 0.808237 0.270614 0.168285 0.083 Uiso 0.25 1 calc GR . . E -1
C22 C 0.7665(6) 0.2892(5) 0.1006(7) 0.057(2) Uani 0.25 1 d D . . F -2
C23 C 0.731(3) 0.251(3) 0.179(2) 0.140(13) Uani 0.25 1 d D . . F -2
H23A H 0.697446 0.213588 0.154039 0.210 Uiso 0.25 1 calc GR . . F -2
H23B H 0.703257 0.286388 0.217728 0.210 Uiso 0.25 1 calc GR . . F -2
H23C H 0.768532 0.227297 0.218934 0.210 Uiso 0.25 1 calc GR . . F -2
N5 N 0.7906(5) 0.3299(4) 0.0451(7) 0.068(2) Uani 0.25 1 d D . . F -2
O5B O 0.8076(13) 0.1944(13) 0.4248(13) 0.034(3) Uani 0.25 1 d D . . G 2
H5BA H 0.802709 0.206688 0.365417 0.050 Uiso 0.25 1 d G . . G 2
H5BB H 0.848665 0.214703 0.442320 0.050 Uiso 0.25 1 d G . . G 2
O5A O 0.6888(7) 0.3004(6) 0.3999(6) 0.0306(13) Uani 0.5 1 d D . . H 1
H5AA H 0.690012 0.340696 0.433153 0.046 Uiso 0.5 1 d DG . . H 1
H5AB H 0.719441 0.271426 0.434663 0.046 Uiso 0.5 1 d DG . . H 1

loop_
_atom_site_aniso_label
_atom_site_aniso_U_11
_atom_site_aniso_U_22
_atom_site_aniso_U_33
_atom_site_aniso_U_23
_atom_site_aniso_U_13
_atom_site_aniso_U_12
La1 0.01184(5) 0.01184(5) 0.02037(7) 0.000 0.000 0.000
P1 0.01581(14) 0.01693(14) 0.02380(15) 0.00240(11) 0.00307(11) -0.00112(10)
O1 0.0356(5) 0.0145(4) 0.0277(5) -0.0014(3) 0.0104(4) -0.0034(4)
O2 0.0192(4) 0.0189(4) 0.0255(4) -0.0017(3) 0.0050(3) -0.0020(3)
O3 0.0229(4) 0.0267(5) 0.0265(5) 0.0055(4) 0.0023(4) 0.0030(4)
O4 0.0166(4) 0.0208(4) 0.0303(5) 0.0058(4) 0.0042(3) -0.0008(3)
N1 0.0231(5) 0.0135(5) 0.0292(6) -0.0026(4) 0.0048(4) -0.0011(4)
N2 0.0235(5) 0.0142(5) 0.0389(6) -0.0022(4) 0.0056(5) -0.0039(4)
C1 0.0187(5) 0.0163(5) 0.0245(6) -0.0009(4) 0.0011(5) 0.0012(4)
C2 0.0174(6) 0.0160(6) 0.0285(6) 0.0009(4) 0.0025(5) -0.0006(5)
C3 0.0180(6) 0.0165(6) 0.0392(7) -0.0007(5) 0.0047(5) -0.0008(4)
C4 0.0327(8) 0.0184(6) 0.0561(9) 0.0004(6) 0.0179(7) -0.0044(6)
C5 0.0209(6) 0.0177(6) 0.0257(6) -0.0003(4) 0.0019(4) 0.0059(5)
C6 0.0264(7) 0.0213(6) 0.0291(7) -0.0023(5) 0.0035(5) 0.0002(5)
C7 0.0288(7) 0.0258(6) 0.0313(7) 0.0044(5) 0.0054(5) 0.0033(5)
C8 0.0329(7) 0.0336(7) 0.0236(6) 0.0057(5) -0.0002(5) 0.0116(6)
C9 0.0343(7) 0.0338(7) 0.0232(6) -0.0012(5) -0.0079(5) 0.0093(6)
C10 0.0221(6) 0.0242(6) 0.0301(7) 0.0000(5) -0.0060(5) 0.0047(5)
C11 0.0516(11) 0.0603(12) 0.0248(7) 0.0055(7) 0.0042(7) 0.0056(9)
C12 0.0296(7) 0.0434(8) 0.0247(7) 0.0057(6) 0.0021(6) 0.0068(6)
C13 0.0429(9) 0.0555(11) 0.0398(9) -0.0072(8) -0.0084(7) 0.0028(8)
C14 0.0566(11) 0.0593(12) 0.0388(9) 0.0233(8) 0.0027(8) -0.0006(9)
C15 0.0180(6) 0.0250(7) 0.0557(9) 0.0124(6) -0.0009(6) 0.0007(5)
C16 0.0313(8) 0.0926(16) 0.0337(8) 0.0137(10) 0.0000(7) 0.0117(9)
C17 0.0230(7) 0.0544(10) 0.0584(11) -0.0216(8) -0.0020(7) 0.0084(7)
C18 0.0391(10) 0.0391(10) 0.0287(14) 0.000 0.000 0.000
C19 0.087(2) 0.087(2) 0.033(2) 0.000 0.000 0.000
N3 0.251(7) 0.251(7) 0.033(3) 0.000 0.000 0.000
N4 0.098(7) 0.062(5) 0.114(8) 0.027(6) 0.052(7) 0.026(5)
C20 0.079(8) 0.040(5) 0.066(6) -0.003(4) 0.028(6) -0.012(5)
C21 0.06(2) 0.079(10) 0.029(4) 0.008(8) 0.000(7) 0.042(14)
C22 0.059(6) 0.050(5) 0.062(6) -0.016(5) -0.016(5) 0.010(4)
C23 0.10(3) 0.21(3) 0.112(19) 0.04(3) 0.011(17) -0.05(3)
N5 0.079(6) 0.051(4) 0.075(5) 0.005(4) -0.011(4) -0.011(4)
O5B 0.019(4) 0.023(4) 0.058(9) 0.022(5) -0.004(5) 0.001(3)
O5A 0.0271(18) 0.014(2) 0.051(4) -0.013(2) 0.000(3) 0.0003(13)

loop_
_atom_type_symbol
_atom_type_description
_atom_type_scat_dispersion_real
_atom_type_scat_dispersion_imag
_atom_type_scat_source
C C 0.0181 0.0091 'International Tables Vol C Tables 4.2.6.8 and 6.1.1.4'
H H 0.0000 0.0000 'International Tables Vol C Tables 4.2.6.8 and 6.1.1.4'
La La -1.4094 9.0376 'International Tables Vol C Tables 4.2.6.8 and 6.1.1.4'
N N 0.0311 0.0180 'International Tables Vol C Tables 4.2.6.8 and 6.1.1.4'
O O 0.0492 0.0322 'International Tables Vol C Tables 4.2.6.8 and 6.1.1.4'
P P 0.2955 0.4335 'International Tables Vol C Tables 4.2.6.8 and 6.1.1.4'

loop_
_exptl_crystal_face_index_h
_exptl_crystal_face_index_k
_exptl_crystal_face_index_l
_exptl_crystal_face_perp_dist
0 0 1 0.0771
0 0 -1 0.0771
1 -1 0 0.1283
-1 1 0 0.1283
1 1 0 0.0521
-1 -1 0 0.0521

loop_
_geom_angle_atom_site_label_1
_geom_angle_atom_site_label_2
_geom_angle_atom_site_label_3
_geom_angle
_geom_angle_site_symmetry_1
_geom_angle_site_symmetry_3
_geom_angle_publ_flag
O1 La1 O1 72.57(2) . 4_565 ?
O1 La1 O1 72.57(2) 4_565 2_665 ?
O1 La1 O1 113.63(4) . 2_665 ?
O1 La1 O1 72.57(2) . 3_655 ?
O1 La1 O1 113.63(4) 4_565 3_655 ?
O1 La1 O1 72.57(2) 3_655 2_665 ?
O1 La1 O2 74.57(3) 2_665 2_665 ?
O1 La1 O2 146.95(3) . 2_665 ?
O1 La1 O2 80.45(3) 4_565 . ?
O1 La1 O2 146.95(3) 4_565 3_655 ?
O1 La1 O2 146.95(3) 2_665 . ?
O1 La1 O2 80.45(3) . 3_655 ?
O1 La1 O2 74.57(3) . . ?
O1 La1 O2 80.45(3) 3_655 2_665 ?
O1 La1 O2 137.56(3) . 4_565 ?
O1 La1 O2 146.95(3) 3_655 4_565 ?
O1 La1 O2 137.56(3) 2_665 3_655 ?
O1 La1 O2 74.57(3) 3_655 3_655 ?
O1 La1 O2 137.56(3) 3_655 . ?
O1 La1 O2 80.45(3) 2_665 4_565 ?
O1 La1 O2 74.57(3) 4_565 4_565 ?
O1 La1 O2 137.56(3) 4_565 2_665 ?
O2 La1 O2 74.155(19) . 3_655 ?
O2 La1 O2 117.00(4) . 2_665 ?
O2 La1 O2 74.155(19) 2_665 4_565 ?
O2 La1 O2 74.155(19) 2_665 3_655 ?
O2 La1 O2 74.155(19) . 4_565 ?
O2 La1 O2 117.00(4) 3_655 4_565 ?
O2 P1 O3 115.73(5) . . ?
O2 P1 O4 111.78(5) . . ?
O2 P1 C2 112.43(6) . . ?
O3 P1 O4 101.17(5) . . ?
O3 P1 C2 104.03(6) . . ?
O4 P1 C2 110.95(6) . . ?
C1 O1 La1 136.08(8) . . ?
P1 O2 La1 138.46(5) . . ?
C12 O3 P1 120.67(9) . . ?
C15 O4 P1 120.73(8) . . ?
N2 N1 C5 121.05(11) . . ?
C1 N1 N2 111.46(10) . . ?
C1 N1 C5 127.39(11) . . ?
N1 N2 H2 126(5) . . ?
C3 N2 N1 105.86(10) . . ?
C3 N2 H2 125(5) . . ?
O1 C1 N1 122.49(11) . . ?
O1 C1 C2 132.33(12) . . ?
N1 C1 C2 105.18(10) . . ?
C1 C2 P1 124.80(10) . . ?
C3 C2 P1 129.17(10) . . ?
C3 C2 C1 105.97(11) . . ?
N2 C3 C2 111.52(11) . . ?
N2 C3 C4 120.93(12) . . ?
C2 C3 C4 127.55(13) . . ?
C3 C4 H4A 109.5 . . ?
C3 C4 H4B 109.5 . . ?
C3 C4 H4C 109.5 . . ?
H4A C4 H4B 109.5 . . ?
H4A C4 H4C 109.5 . . ?
H4B C4 H4C 109.5 . . ?
C6 C5 N1 119.66(12) . . ?
C10 C5 N1 120.31(12) . . ?
C10 C5 C6 120.04(12) . . ?
C5 C6 H6 120.4 . . ?
C7 C6 C5 119.19(13) . . ?
C7 C6 H6 120.4 . . ?
C6 C7 H7 119.2 . . ?
C6 C7 C8 121.68(14) . . ?
C8 C7 H7 119.2 . . ?
C7 C8 C11 120.31(15) . . ?
C9 C8 C7 118.06(13) . . ?
C9 C8 C11 121.63(15) . . ?
C8 C9 H9 119.3 . . ?
C8 C9 C10 121.49(13) . . ?
C10 C9 H9 119.3 . . ?
C5 C10 C9 119.51(13) . . ?
C5 C10 H10 120.2 . . ?
C9 C10 H10 120.2 . . ?
C8 C11 H11A 109.5 . . ?
C8 C11 H11B 109.5 . . ?
C8 C11 H11C 109.5 . . ?
H11A C11 H11B 109.5 . . ?
H11A C11 H11C 109.5 . . ?
H11B C11 H11C 109.5 . . ?
O3 C12 H12 109.7 . . ?
O3 C12 C13 108.28(13) . . ?
O3 C12 C14 105.90(14) . . ?
C13 C12 H12 109.7 . . ?
C13 C12 C14 113.44(15) . . ?
C14 C12 H12 109.7 . . ?
C12 C13 H13A 109.5 . . ?
C12 C13 H13B 109.5 . . ?
C12 C13 H13C 109.5 . . ?
H13A C13 H13B 109.5 . . ?
H13A C13 H13C 109.5 . . ?
H13B C13 H13C 109.5 . . ?
C12 C14 H14A 109.5 . . ?
C12 C14 H14B 109.5 . . ?
C12 C14 H14C 109.5 . . ?
H14A C14 H14B 109.5 . . ?
H14A C14 H14C 109.5 . . ?
H14B C14 H14C 109.5 . . ?
O4 C15 H15 109.6 . . ?
O4 C15 C16 108.60(13) . . ?
O4 C15 C17 106.52(13) . . ?
C16 C15 H15 109.6 . . ?
C17 C15 H15 109.6 . . ?
C17 C15 C16 112.96(13) . . ?
C15 C16 H16A 109.5 . . ?
C15 C16 H16B 109.5 . . ?
C15 C16 H16C 109.5 . . ?
H16A C16 H16B 109.5 . . ?
H16A C16 H16C 109.5 . . ?
H16B C16 H16C 109.5 . . ?
C15 C17 H17A 109.5 . . ?
C15 C17 H17B 109.5 . . ?
C15 C17 H17C 109.5 . . ?
H17A C17 H17B 109.5 . . ?
H17A C17 H17C 109.5 . . ?
H17B C17 H17C 109.5 . . ?
C19 C18 H18A 103(7) . . ?
C19 C18 H18B 109(6) . . ?
C19 C18 H18C 110(5) . . ?
H18A C18 H18B 112(3) . . ?
H18A C18 H18C 112(3) . . ?
H18B C18 H18C 112(3) . . ?
N3 C19 C18 180.0 . . ?
N4 C20 C21 177(2) . . ?
C20 C21 H21A 109.5 . . ?
C20 C21 H21B 109.5 . . ?
C20 C21 H21C 109.5 . . ?
H21A C21 H21B 109.5 . . ?
H21A C21 H21C 109.5 . . ?
H21B C21 H21C 109.5 . . ?
N5 C22 C23 169(3) . . ?
C22 C23 H23A 109.5 . . ?
C22 C23 H23B 109.5 . . ?
C22 C23 H23C 109.5 . . ?
H23A C23 H23B 109.5 . . ?
H23A C23 H23C 109.5 . . ?
H23B C23 H23C 109.5 . . ?
H5BA O5B H5BB 104.6 . . ?
H5AA O5A H5AB 100.7 . . ?

loop_
_geom_bond_atom_site_label_1
_geom_bond_atom_site_label_2
_geom_bond_distance
_geom_bond_site_symmetry_2
_geom_bond_publ_flag
La1 O1 2.4603(9) . ?
La1 O1 2.4603(9) 3_655 ?
La1 O1 2.4603(9) 4_565 ?
La1 O1 2.4603(9) 2_665 ?
La1 O2 2.5127(9) . ?
La1 O2 2.5128(9) 4_565 ?
La1 O2 2.5128(9) 2_665 ?
La1 O2 2.5128(9) 3_655 ?
P1 O2 1.4853(9) . ?
P1 O3 1.5706(10) . ?
P1 O4 1.5824(9) . ?
P1 C2 1.7371(13) . ?
O1 C1 1.2608(15) . ?
O3 C12 1.4689(17) . ?
O4 C15 1.4648(16) . ?
N1 N2 1.3902(15) . ?
N1 C1 1.3802(16) . ?
N1 C5 1.4177(16) . ?
N2 C3 1.3256(19) . ?
N2 H2 0.9600(11) . ?
C1 C2 1.4179(17) . ?
C2 C3 1.4092(18) . ?
C3 C4 1.4884(19) . ?
C4 H4A 0.9600 . ?
C4 H4B 0.9600 . ?
C4 H4C 0.9600 . ?
C5 C6 1.397(2) . ?
C5 C10 1.3869(19) . ?
C6 H6 0.9300 . ?
C6 C7 1.3886(19) . ?
C7 H7 0.9300 . ?
C7 C8 1.389(2) . ?
C8 C9 1.388(2) . ?
C8 C11 1.510(2) . ?
C9 H9 0.9300 . ?
C9 C10 1.391(2) . ?
C10 H10 0.9300 . ?
C11 H11A 0.9600 . ?
C11 H11B 0.9600 . ?
C11 H11C 0.9600 . ?
C12 H12 0.9800 . ?
C12 C13 1.506(2) . ?
C12 C14 1.507(2) . ?
C13 H13A 0.9600 . ?
C13 H13B 0.9600 . ?
C13 H13C 0.9600 . ?
C14 H14A 0.9600 . ?
C14 H14B 0.9600 . ?
C14 H14C 0.9600 . ?
C15 H15 0.9800 . ?
C15 C16 1.510(3) . ?
C15 C17 1.507(2) . ?
C16 H16A 0.9600 . ?
C16 H16B 0.9600 . ?
C16 H16C 0.9600 . ?
C17 H17A 0.9600 . ?
C17 H17B 0.9600 . ?
C17 H17C 0.9600 . ?
C18 C19 1.425(5) . ?
C18 H18A 0.9600(11) . ?
C18 H18B 0.9600(11) . ?
C18 H18C 0.9600(10) . ?
C19 N3 1.117(6) . ?
N4 C20 1.131(11) . ?
C20 C21 1.419(14) . ?
C21 H21A 0.9600 . ?
C21 H21B 0.9600 . ?
C21 H21C 0.9600 . ?
C22 C23 1.425(14) . ?
C22 N5 1.137(11) . ?
C23 H23A 0.9600 . ?
C23 H23B 0.9600 . ?
C23 H23C 0.9600 . ?
O5B H5BA 0.8496 . ?
O5B H5BB 0.8498 . ?
O5A H5AA 0.8505 . ?
O5A H5AB 0.8901 . ?

loop_
_geom_torsion_atom_site_label_1
_geom_torsion_atom_site_label_2
_geom_torsion_atom_site_label_3
_geom_torsion_atom_site_label_4
_geom_torsion
_geom_torsion_site_symmetry_1
_geom_torsion_site_symmetry_2
_geom_torsion_site_symmetry_3
_geom_torsion_site_symmetry_4
_geom_torsion_publ_flag
La1 O1 C1 N1 -172.04(9) . . . . ?
La1 O1 C1 C2 8.0(2) . . . . ?
P1 O3 C12 C13 -93.94(13) . . . . ?
P1 O3 C12 C14 144.07(11) . . . . ?
P1 O4 C15 C16 95.33(13) . . . . ?
P1 O4 C15 C17 -142.72(11) . . . . ?
P1 C2 C3 N2 -177.57(11) . . . . ?
P1 C2 C3 C4 2.0(2) . . . . ?
O1 C1 C2 P1 -2.4(2) . . . . ?
O1 C1 C2 C3 -179.77(14) . . . . ?
O2 P1 O3 C12 57.98(11) . . . . ?
O2 P1 O4 C15 39.60(12) . . . . ?
O2 P1 C2 C1 4.27(14) . . . . ?
O2 P1 C2 C3 -179.04(12) . . . . ?
O3 P1 O2 La1 106.48(8) . . . . ?
O3 P1 O4 C15 163.35(11) . . . . ?
O3 P1 C2 C1 -121.70(11) . . . . ?
O3 P1 C2 C3 55.00(14) . . . . ?
O4 P1 O2 La1 -138.43(7) . . . . ?
O4 P1 O3 C12 -63.02(11) . . . . ?
O4 P1 C2 C1 130.28(11) . . . . ?
O4 P1 C2 C3 -53.03(14) . . . . ?
N1 N2 C3 C2 0.39(15) . . . . ?
N1 N2 C3 C4 -179.20(13) . . . . ?
N1 C1 C2 P1 177.56(10) . . . . ?
N1 C1 C2 C3 0.22(14) . . . . ?
N1 C5 C6 C7 178.69(12) . . . . ?
N1 C5 C10 C9 -177.75(12) . . . . ?
N2 N1 C1 O1 180.00(12) . . . . ?
N2 N1 C1 C2 0.01(14) . . . . ?
N2 N1 C5 C6 -147.25(13) . . . . ?
N2 N1 C5 C10 32.28(18) . . . . ?
C1 N1 N2 C3 -0.25(15) . . . . ?
C1 N1 C5 C6 36.62(19) . . . . ?
C1 N1 C5 C10 -143.85(13) . . . . ?
C1 C2 C3 N2 -0.39(16) . . . . ?
C1 C2 C3 C4 179.17(14) . . . . ?
C2 P1 O2 La1 -12.87(10) . . . . ?
C2 P1 O3 C12 -178.17(10) . . . . ?
C2 P1 O4 C15 -86.76(12) . . . . ?
C5 N1 N2 C3 -176.95(12) . . . . ?
C5 N1 C1 O1 -3.6(2) . . . . ?
C5 N1 C1 C2 176.45(12) . . . . ?
C5 C6 C7 C8 -0.9(2) . . . . ?
C6 C5 C10 C9 1.8(2) . . . . ?
C6 C7 C8 C9 1.7(2) . . . . ?
C6 C7 C8 C11 -177.48(14) . . . . ?
C7 C8 C9 C10 -0.8(2) . . . . ?
C8 C9 C10 C5 -1.0(2) . . . . ?
C10 C5 C6 C7 -0.8(2) . . . . ?
C11 C8 C9 C10 178.43(14) . . . . ?

loop_
_exptl_oxdiff_crystal_face_indexfrac_h
_exptl_oxdiff_crystal_face_indexfrac_k
_exptl_oxdiff_crystal_face_indexfrac_l
_exptl_oxdiff_crystal_face_x
_exptl_oxdiff_crystal_face_y
_exptl_oxdiff_crystal_face_z
0.0023 0.0001 0.9998 0.1062 -0.0237 0.0267
-0.0023 -0.0001 -0.9998 -0.1062 0.0237 -0.0267
0.9962 -1.0019 -0.0004 -0.0319 -0.1154 0.0246
-0.9962 1.0019 0.0004 0.0319 0.1154 -0.0246
1.0014 0.9994 -0.0004 0.0222 -0.0311 -0.1162
-1.0014 -0.9994 0.0004 -0.0222 0.0311 0.1162
